data_2240886
loop_
_publ_author_name
'Sridhar, G.'
'Bilal, I. Mohammed'
'Easwaramoorthy, D.'
'Rani, S. Kutti'
'Solomon, K. Anand'

_publ_section_title
;
 Crystal structure of
 3,9,9-trimethyl-2,3,3a,4,9,9a-hexahydro-1<i>H</i>-cyclopenta[<i>b</i>]quinolin-4-ium
 chloride
;
_journal_issue 7
_journal_name_full 'Acta Crystallographica Section E'
_journal_page_first o525
_journal_page_last o526
_journal_paper_doi 10.1107/S2056989015011858
_journal_volume 71
_journal_year 2015
_chemical_formula_iupac 'C15 H22 N +, Cl -'
_chemical_formula_moiety 'C15 H22 N +, Cl -'
_chemical_formula_sum 'C15 H22 Cl N'
_chemical_formula_weight 251.78
_chemical_name_systematic '3,9,9-Trimethyl-2,3,3a,4,9,9a-hexahydro-1<i>H</i>-cyclopenta[<i>b</i>]quinolin-4-ium chloride'
_space_group_crystal_system orthorhombic
_space_group_IT_number 19
_space_group_name_Hall 'P 2ac 2ab'
_space_group_name_H-M_alt 'P 21 21 21'
_symmetry_space_group_name_Hall 'P 2ac 2ab'
_symmetry_space_group_name_H-M 'P 21 21 21'
_atom_sites_solution_hydrogens mixed
_audit_creation_method SHELXL-2014/7
_cell_angle_alpha 90
_cell_angle_beta 90
_cell_angle_gamma 90
_cell_formula_units_Z 4
_cell_length_a 7.0291(5)
_cell_length_b 10.3313(8)
_cell_length_c 18.9425(14)
_cell_measurement_reflns_used 25
_cell_measurement_temperature 298(2)
_cell_measurement_theta_max 25
_cell_measurement_theta_min 1.96
_cell_volume 1375.60(18)
_computing_cell_refinement
;
CrysAlis PRO (Oxford Diffraction, 2010)
;
_computing_data_collection
;
CrysAlis PRO (Oxford Diffraction, 2010)
;
_computing_data_reduction
;
CrysAlis PRO (Oxford Diffraction, 2010)
;
_computing_molecular_graphics
;
ORTEP-3 for Windows (Farrugia, 2012) and Mercury (Macrae <i>et al.</i>,
2008)
;
_computing_publication_material
;
SHELXL97 (Sheldrick, 2008)
;
_computing_structure_refinement
;
SHELXL2014/7 (Sheldrick, 2015)
;
_computing_structure_solution
;
SHELXS7 (Sheldrick, 2008)
;
_diffrn_ambient_temperature 298(2)
_diffrn_measured_fraction_theta_full 0.993
_diffrn_measured_fraction_theta_max 0.974
_diffrn_measurement_device_type 'Oxford Diffraction Xcalibur Sapphire3'
_diffrn_measurement_method '\w scans'
_diffrn_radiation_type MoK\a
_diffrn_radiation_wavelength 0.71073
_diffrn_reflns_av_R_equivalents 0.0282
_diffrn_reflns_limit_h_max 9
_diffrn_reflns_limit_h_min -9
_diffrn_reflns_limit_k_max 9
_diffrn_reflns_limit_k_min -13
_diffrn_reflns_limit_l_max 24
_diffrn_reflns_limit_l_min -10
_diffrn_reflns_number 7372
_diffrn_reflns_theta_full 25.242
_diffrn_reflns_theta_max 28.479
_diffrn_reflns_theta_min 2.150
_diffrn_standards_decay_% 0
_diffrn_standards_interval_count 0
_diffrn_standards_number 0
_exptl_absorpt_coefficient_mu 0.257
_exptl_absorpt_correction_type none
_exptl_crystal_colour colourless
_exptl_crystal_density_diffrn 1.216
_exptl_crystal_description block
_exptl_crystal_F_000 544
_exptl_crystal_size_max 0.35
_exptl_crystal_size_mid 0.30
_exptl_crystal_size_min 0.30
_refine_diff_density_max 0.264
_refine_diff_density_min -0.231
_refine_ls_abs_structure_details
;
Flack <i>x</i> determined using 1165 quotients
[(<i>I</i>^+^)-(<i>I</i>^-^)]/[(<i>I</i>^+^)+(<i>I</i>^-^)]
(Parsons <i>et al.</i>,  2013)
;
_refine_ls_abs_structure_Flack 0.36(3)
_refine_ls_extinction_method none
_refine_ls_goodness_of_fit_ref 0.945
_refine_ls_hydrogen_treatment mixed
_refine_ls_matrix_type full
_refine_ls_number_parameters 165
_refine_ls_number_reflns 3334
_refine_ls_number_restraints 0
_refine_ls_restrained_S_all 0.945
_refine_ls_R_factor_all 0.0438
_refine_ls_R_factor_gt 0.0388
_refine_ls_shift/su_max 0.000
_refine_ls_shift/su_mean 0.000
_refine_ls_structure_factor_coef Fsqd
_refine_ls_weighting_details 'w=1/[\s^2^(Fo^2^)+(0.1000P)^2^] where P=(Fo^2^+2Fc^2^)/3'
_refine_ls_weighting_scheme calc
_refine_ls_wR_factor_gt 0.1162
_refine_ls_wR_factor_ref 0.1230
_reflns_number_gt 3013
_reflns_number_total 3334
_reflns_threshold_expression 'I > 2\s(I)'
_cod_data_source_file hb7450sup1.cif
_cod_data_source_block I
_cod_database_code 2240886
_shelx_space_group_comment
;
The symmetry employed for this shelxl refinement is uniquely defined
by the following loop, which should always be used as a source of
symmetry information in preference to the above space-group names.
They are only intended as comments.
;
_shelx_estimated_absorpt_t_min 1.96
_shelx_estimated_absorpt_t_max 25

loop_
_space_group_symop_operation_xyz
'x, y, z'
'-x+1/2, -y, z+1/2'
'x+1/2, -y+1/2, -z'
'-x, y+1/2, -z+1/2'

loop_
_atom_site_type_symbol
_atom_site_label
_atom_site_fract_x
_atom_site_fract_y
_atom_site_fract_z
_atom_site_U_iso_or_equiv
_atom_site_adp_type
_atom_site_calc_flag
_atom_site_occupancy
Cl Cl1 0.15461(9) 0.64944(6) 0.56931(3) 0.0429(2) Uani d 1
N N1 0.4133(3) 0.60045(17) 0.43815(9) 0.0287(4) Uani d 1
C C2 0.5014(3) 0.4292(2) 0.31431(12) 0.0311(5) Uani d 1
C C3 0.6364(3) 0.4629(2) 0.37502(12) 0.0306(4) Uani d 1
H H3 0.6958 0.5458 0.3630 0.037 Uiso calc 1
C C4 0.3378(3) 0.5258(2) 0.31593(10) 0.0282(4) Uani d 1
C C5 0.2938(3) 0.6012(2) 0.37467(11) 0.0272(4) Uani d 1
C C6 0.5333(3) 0.4825(2) 0.44441(11) 0.0284(4) Uani d 1
H H6 0.4519 0.4074 0.4539 0.034 Uiso calc 1
C C7 0.1374(3) 0.6827(2) 0.37588(13) 0.0360(5) Uani d 1
H H7 0.1104 0.7308 0.4162 0.043 Uiso calc 1
C C8 0.0217(3) 0.6927(3) 0.31749(14) 0.0409(6) Uani d 1
H H8 -0.0835 0.7473 0.3181 0.049 Uiso calc 1
C C9 0.6887(4) 0.4896(2) 0.49987(12) 0.0377(5) Uani d 1
H H9 0.7489 0.5750 0.4975 0.045 Uiso calc 1
C C10 0.7987(4) 0.3694(3) 0.39459(15) 0.0497(7) Uani d 1
H H10A 0.7630 0.2806 0.3844 0.060 Uiso calc 1
H H10B 0.9133 0.3901 0.3684 0.060 Uiso calc 1
C C11 0.2179(3) 0.5383(3) 0.25764(12) 0.0375(5) Uani d 1
H H11 0.2427 0.4897 0.2173 0.045 Uiso calc 1
C C12 0.0635(3) 0.6210(3) 0.25812(14) 0.0420(6) Uani d 1
H H12 -0.0127 0.6283 0.2182 0.050 Uiso calc 1
C C13 0.6117(4) 0.4384(3) 0.24472(13) 0.0463(6) Uani d 1
H H13A 0.6450 0.5271 0.2359 0.070 Uiso calc 1
H H13B 0.5338 0.4068 0.2068 0.070 Uiso calc 1
H H13C 0.7254 0.3873 0.2479 0.070 Uiso calc 1
C C14 0.6223(4) 0.4657(3) 0.57507(13) 0.0518(7) Uani d 1
H H14A 0.5301 0.5300 0.5879 0.078 Uiso calc 1
H H14B 0.7291 0.4707 0.6065 0.078 Uiso calc 1
H H14C 0.5659 0.3813 0.5783 0.078 Uiso calc 1
C C15 0.4183(5) 0.2923(2) 0.32124(16) 0.0508(7) Uani d 1
H H15A 0.5201 0.2305 0.3240 0.076 Uiso calc 1
H H15B 0.3407 0.2736 0.2808 0.076 Uiso calc 1
H H15C 0.3423 0.2871 0.3632 0.076 Uiso calc 1
C C16 0.8301(5) 0.3879(3) 0.47281(15) 0.0598(8) Uani d 1
H H16A 0.9594 0.4165 0.4815 0.072 Uiso calc 1
H H16B 0.8107 0.3066 0.4974 0.072 Uiso calc 1
H H1A 0.334(6) 0.613(4) 0.4846(18) 0.079(11) Uiso d 1
H H1B 0.490(4) 0.673(3) 0.4388(16) 0.047(8) Uiso d 1

loop_
_atom_site_aniso_label
_atom_site_aniso_U_11
_atom_site_aniso_U_22
_atom_site_aniso_U_33
_atom_site_aniso_U_12
_atom_site_aniso_U_13
_atom_site_aniso_U_23
Cl1 0.0449(3) 0.0503(3) 0.0335(3) 0.0088(3) 0.0067(2) 0.0008(3)
N1 0.0305(8) 0.0319(8) 0.0238(9) 0.0006(7) -0.0019(7) -0.0030(7)
C2 0.0361(10) 0.0296(10) 0.0275(11) 0.0002(8) 0.0007(8) -0.0042(8)
C3 0.0310(10) 0.0334(10) 0.0275(11) 0.0030(8) 0.0009(8) -0.0018(8)
C4 0.0277(9) 0.0315(9) 0.0255(10) -0.0056(9) 0.0017(8) -0.0010(8)
C5 0.0273(9) 0.0319(9) 0.0223(10) -0.0029(7) -0.0007(7) 0.0001(8)
C6 0.0324(10) 0.0280(9) 0.0247(10) 0.0000(8) -0.0022(7) 0.0014(8)
C7 0.0354(11) 0.0402(11) 0.0324(11) 0.0052(9) 0.0016(9) -0.0012(9)
C8 0.0300(10) 0.0514(14) 0.0412(14) 0.0054(10) -0.0023(9) 0.0065(11)
C9 0.0411(12) 0.0390(11) 0.0330(11) 0.0053(10) -0.0102(9) -0.0005(10)
C10 0.0461(13) 0.0571(16) 0.0460(15) 0.0197(12) -0.0060(11) -0.0060(13)
C11 0.0375(11) 0.0471(13) 0.0278(11) -0.0064(10) -0.0034(9) -0.0041(10)
C12 0.0338(10) 0.0564(15) 0.0358(12) -0.0054(11) -0.0087(9) 0.0064(11)
C13 0.0475(14) 0.0614(16) 0.0301(12) 0.0111(12) 0.0061(10) -0.0058(12)
C14 0.0647(17) 0.0607(16) 0.0299(13) 0.0123(14) -0.0096(12) 0.0050(12)
C15 0.0624(16) 0.0310(11) 0.0591(19) -0.0069(12) -0.0096(14) -0.0063(12)
C16 0.0581(16) 0.078(2) 0.0430(15) 0.0322(17) -0.0127(13) -0.0071(15)

loop_
_atom_type_symbol
_atom_type_description
_atom_type_scat_dispersion_real
_atom_type_scat_dispersion_imag
_atom_type_scat_source
C C 0.0033 0.0016 'International Tables Vol C Tables 4.2.6.8 and 6.1.1.4'
H H 0.0000 0.0000 'International Tables Vol C Tables 4.2.6.8 and 6.1.1.4'
N N 0.0061 0.0033 'International Tables Vol C Tables 4.2.6.8 and 6.1.1.4'
Cl Cl 0.1484 0.1585 'International Tables Vol C Tables 4.2.6.8 and 6.1.1.4'

loop_
_geom_angle_atom_site_label_1
_geom_angle_atom_site_label_2
_geom_angle_atom_site_label_3
_geom_angle
C5 N1 C6 113.23(16)
C5 N1 H1A 112(2)
C6 N1 H1A 110(2)
C5 N1 H1B 109.9(18)
C6 N1 H1B 109.6(18)
H1A N1 H1B 102(3)
C4 C2 C3 107.70(17)
C4 C2 C13 111.01(19)
C3 C2 C13 108.59(19)
C4 C2 C15 108.32(18)
C3 C2 C15 112.4(2)
C13 C2 C15 108.9(2)
C6 C3 C2 112.69(18)
C6 C3 C10 103.27(18)
C2 C3 C10 119.81(19)
C6 C3 H3 106.8
C2 C3 H3 106.8
C10 C3 H3 106.8
C5 C4 C11 116.5(2)
C5 C4 C2 123.37(19)
C11 C4 C2 120.08(19)
C7 C5 C4 122.0(2)
C7 C5 N1 116.36(19)
C4 C5 N1 121.67(18)
N1 C6 C3 108.17(16)
N1 C6 C9 115.09(18)
C3 C6 C9 105.22(18)
N1 C6 H6 109.4
C3 C6 H6 109.4
C9 C6 H6 109.4
C8 C7 C5 120.1(2)
C8 C7 H7 120.0
C5 C7 H7 120.0
C7 C8 C12 119.3(2)
C7 C8 H8 120.3
C12 C8 H8 120.3
C6 C9 C14 114.8(2)
C6 C9 C16 101.64(19)
C14 C9 C16 113.6(2)
C6 C9 H9 108.8
C14 C9 H9 108.8
C16 C9 H9 108.8
C16 C10 C3 105.4(2)
C16 C10 H10A 110.7
C3 C10 H10A 110.7
C16 C10 H10B 110.7
C3 C10 H10B 110.7
H10A C10 H10B 108.8
C12 C11 C4 121.8(2)
C12 C11 H11 119.1
C4 C11 H11 119.1
C8 C12 C11 120.3(2)
C8 C12 H12 119.8
C11 C12 H12 119.8
C2 C13 H13A 109.5
C2 C13 H13B 109.5
H13A C13 H13B 109.5
C2 C13 H13C 109.5
H13A C13 H13C 109.5
H13B C13 H13C 109.5
C9 C14 H14A 109.5
C9 C14 H14B 109.5
H14A C14 H14B 109.5
C9 C14 H14C 109.5
H14A C14 H14C 109.5
H14B C14 H14C 109.5
C2 C15 H15A 109.5
C2 C15 H15B 109.5
H15A C15 H15B 109.5
C2 C15 H15C 109.5
H15A C15 H15C 109.5
H15B C15 H15C 109.5
C10 C16 C9 108.7(2)
C10 C16 H16A 110.0
C9 C16 H16A 110.0
C10 C16 H16B 110.0
C9 C16 H16B 110.0
H16A C16 H16B 108.3

loop_
_geom_bond_atom_site_label_1
_geom_bond_atom_site_label_2
_geom_bond_distance
N1 C5 1.467(3)
N1 C6 1.487(3)
N1 H1A 1.05(4)
N1 H1B 0.93(3)
C2 C4 1.523(3)
C2 C3 1.531(3)
C2 C13 1.532(3)
C2 C15 1.536(3)
C3 C6 1.515(3)
C3 C10 1.540(3)
C3 H3 0.9800
C4 C5 1.393(3)
C4 C11 1.395(3)
C5 C7 1.386(3)
C6 C9 1.518(3)
C6 H6 0.9800
C7 C8 1.376(3)
C7 H7 0.9300
C8 C12 1.378(4)
C8 H8 0.9300
C9 C14 1.519(3)
C9 C16 1.534(4)
C9 H9 0.9800
C10 C16 1.510(4)
C10 H10A 0.9700
C10 H10B 0.9700
C11 C12 1.381(3)
C11 H11 0.9300
C12 H12 0.9300
C13 H13A 0.9600
C13 H13B 0.9600
C13 H13C 0.9600
C14 H14A 0.9600
C14 H14B 0.9600
C14 H14C 0.9600
C15 H15A 0.9600
C15 H15B 0.9600
C15 H15C 0.9600
C16 H16A 0.9700
C16 H16B 0.9700

loop_
_geom_hbond_atom_site_label_D
_geom_hbond_atom_site_label_H
_geom_hbond_atom_site_label_A
_geom_hbond_site_symmetry_A
_geom_hbond_distance_DH
_geom_hbond_distance_HA
_geom_hbond_distance_DA
_geom_hbond_angle_DHA
N1 H1A Cl1 . 1.05(4) 2.07(4) 3.1201(19) 173(3)
N1 H1B Cl1 3_566 0.93(3) 2.17(3) 3.0943(19) 174(3)

loop_
_geom_torsion_atom_site_label_1
_geom_torsion_atom_site_label_2
_geom_torsion_atom_site_label_3
_geom_torsion_atom_site_label_4
_geom_torsion
C4 C2 C3 C6 48.4(2)
C13 C2 C3 C6 168.67(19)
C15 C2 C3 C6 -70.8(2)
C4 C2 C3 C10 170.1(2)
C13 C2 C3 C10 -69.6(3)
C15 C2 C3 C10 50.9(3)
C3 C2 C4 C5 -17.9(3)
C13 C2 C4 C5 -136.7(2)
C15 C2 C4 C5 103.8(2)
C3 C2 C4 C11 164.75(19)
C13 C2 C4 C11 46.0(3)
C15 C2 C4 C11 -73.5(3)
C11 C4 C5 C7 1.2(3)
C2 C4 C5 C7 -176.2(2)
C11 C4 C5 N1 -177.55(19)
C2 C4 C5 N1 5.1(3)
C6 N1 C5 C7 159.69(19)
C6 N1 C5 C4 -21.5(3)
C5 N1 C6 C3 50.1(2)
C5 N1 C6 C9 167.43(18)
C2 C3 C6 N1 -66.8(2)
C10 C3 C6 N1 162.49(19)
C2 C3 C6 C9 169.71(19)
C10 C3 C6 C9 39.0(2)
C4 C5 C7 C8 -1.1(3)
N1 C5 C7 C8 177.7(2)
C5 C7 C8 C12 0.0(4)
N1 C6 C9 C14 79.9(3)
C3 C6 C9 C14 -161.2(2)
N1 C6 C9 C16 -157.0(2)
C3 C6 C9 C16 -38.0(2)
C6 C3 C10 C16 -23.7(3)
C2 C3 C10 C16 -150.0(3)
C5 C4 C11 C12 -0.1(3)
C2 C4 C11 C12 177.3(2)
C7 C8 C12 C11 1.1(4)
C4 C11 C12 C8 -1.0(4)
C3 C10 C16 C9 0.4(3)
C6 C9 C16 C10 22.9(3)
C14 C9 C16 C10 146.8(3)

_cod_database_fobs_code 2240886
